data_1568038
loop_
_publ_author_name
'Liu, Sen'
'Li, Jun'
'Hou, Tianjiao'
'Shen, Xuan'

_publ_section_title
;
 The study of a novel high selectivity pyrenyl-based fluorescence probe
 with aggregation-induced emission characteristics for Fe<sup>3+</sup>
 detection designed by a structure modulation strategy.
;
_journal_issue 48
_journal_name_full 'Analytical methods : advancing methods and applications'
_journal_page_first 5081
_journal_page_last 5090
_journal_paper_doi 10.1039/d2ay01780f
_journal_volume 14
_journal_year 2022
_chemical_formula_moiety 'C22 H12 F3 N'
_chemical_formula_sum 'C22 H12 F3 N'
_chemical_formula_weight 347.33
_chemical_name_systematic 2-(pyren-1-yl)-5-(trifluoromethyl)pyridine
_space_group_crystal_system monoclinic
_space_group_IT_number 14
_space_group_name_Hall '-P 2ybc'
_space_group_name_H-M_alt 'P 1 21/c 1'
_atom_sites_solution_hydrogens geom
_atom_sites_solution_primary dual
_audit_creation_date 2022-04-24
_audit_creation_method
;
Olex2 1.5
(compiled 2022.04.07 svn.rca3783a0 for OlexSys, GUI svn.r6498)
;
_audit_update_record
;
2022-05-30 deposited with the CCDC.	2022-11-14 downloaded from the CCDC.
;
_cell_angle_alpha 90
_cell_angle_beta 94.442(3)
_cell_angle_gamma 90
_cell_formula_units_Z 4
_cell_length_a 26.910(6)
_cell_length_b 6.4608(15)
_cell_length_c 9.318(2)
_cell_measurement_reflns_used 3112
_cell_measurement_temperature 296.15
_cell_measurement_theta_max 25.561
_cell_measurement_theta_min 2.277
_cell_volume 1615.2(6)
_computing_cell_refinement 'SAINT v8.34A (Bruker, 2013)'
_computing_data_reduction 'SAINT v8.34A (Bruker, 2013)'
_computing_molecular_graphics 'Olex2 1.5 (Dolomanov et al., 2009)'
_computing_publication_material 'Olex2 1.5 (Dolomanov et al., 2009)'
_computing_structure_refinement 'SHELXL 2018/3 (Sheldrick, 2015)'
_computing_structure_solution 'SHELXT 2018/2 (Sheldrick, 2018)'
_diffrn_ambient_temperature 296.15
_diffrn_measured_fraction_theta_full 0.999
_diffrn_measured_fraction_theta_max 0.999
_diffrn_measurement_device_type 'CCD area detector'
_diffrn_measurement_method 'phi and omega scans'
_diffrn_radiation_monochromator graphite
_diffrn_radiation_type MoK\a
_diffrn_radiation_wavelength 0.71073
_diffrn_reflns_av_R_equivalents 0.0518
_diffrn_reflns_av_unetI/netI 0.0377
_diffrn_reflns_Laue_measured_fraction_full 0.999
_diffrn_reflns_Laue_measured_fraction_max 0.999
_diffrn_reflns_limit_h_max 32
_diffrn_reflns_limit_h_min -32
_diffrn_reflns_limit_k_max 7
_diffrn_reflns_limit_k_min -7
_diffrn_reflns_limit_l_max 10
_diffrn_reflns_limit_l_min -11
_diffrn_reflns_number 10777
_diffrn_reflns_point_group_measured_fraction_full 0.999
_diffrn_reflns_point_group_measured_fraction_max 0.999
_diffrn_reflns_theta_full 24.997
_diffrn_reflns_theta_max 24.997
_diffrn_reflns_theta_min 1.518
_diffrn_source_current 25.0
_diffrn_source_power 1.125
_diffrn_source_voltage 45.0
_exptl_absorpt_coefficient_mu 0.108
_exptl_absorpt_correction_T_max 0.988
_exptl_absorpt_correction_T_min 0.983
_exptl_absorpt_correction_type multi-scan
_exptl_absorpt_process_details 'SADABS (Bruker, 2005)'
_exptl_crystal_colour colourless
_exptl_crystal_colour_primary colourless
_exptl_crystal_density_diffrn 1.428
_exptl_crystal_description plate
_exptl_crystal_F_000 712
_exptl_crystal_preparation Luminescent
_exptl_crystal_size_max 0.19
_exptl_crystal_size_mid 0.13
_exptl_crystal_size_min 0.11
_refine_diff_density_max 0.448
_refine_diff_density_min -0.358
_refine_diff_density_rms 0.044
_refine_ls_extinction_method none
_refine_ls_goodness_of_fit_ref 1.088
_refine_ls_hydrogen_treatment constr
_refine_ls_matrix_type full
_refine_ls_number_parameters 235
_refine_ls_number_reflns 2841
_refine_ls_number_restraints 6
_refine_ls_restrained_S_all 1.236
_refine_ls_R_factor_all 0.0773
_refine_ls_R_factor_gt 0.0566
_refine_ls_shift/su_max 0.000
_refine_ls_shift/su_mean 0.000
_refine_ls_structure_factor_coef Fsqd
_refine_ls_weighting_details 'w=1/[\s^2^(Fo^2^)+(0.0685P)^2^+0.8201P] where P=(Fo^2^+2Fc^2^)/3'
_refine_ls_weighting_scheme calc
_refine_ls_wR_factor_gt 0.1494
_refine_ls_wR_factor_ref 0.1598
_reflns_Friedel_coverage 0.000
_reflns_number_gt 2082
_reflns_number_total 2841
_reflns_threshold_expression 'I > 2\s(I)'
_cod_data_source_file d2ay01780f2.cif
_cod_data_source_block 14
_cod_depositor_comments 'Adding full bibliography for 1568038--1568039.cif.'
_cod_original_sg_symbol_H-M 'P 21/c'
_cod_database_code 1568038
_shelx_shelxl_version_number 2018/3
_shelx_space_group_comment
;
The symmetry employed for this shelxl refinement is uniquely defined
by the following loop, which should always be used as a source of
symmetry information in preference to the above space-group names.
They are only intended as comments.
;
_shelx_estimated_absorpt_t_max 0.988
_shelx_estimated_absorpt_t_min 0.980
_olex2_refinement_description
;
1. Fixed Uiso
 At 1.2 times of:
  All C(H) groups
2. Uiso/Uaniso restraints and constraints
Uanis(F1) \\sim Ueq: with sigma of 0.002 and sigma for terminal atoms of 0.004
3.a Aromatic/amide H refined with riding coordinates:
 C12(H12), C11(H11), C1(H1), C2(H2), C3(H3), C14(H14), C15(H15), C5(H5),
 C6(H6), C18(H18), C19(H19), C21(H21)
;
_olex2_submission_special_instructions 'No special instructions were received'

loop_
_space_group_symop_operation_xyz
'x, y, z'
'-x, y+1/2, -z+1/2'
'-x, -y, -z'
'x, -y-1/2, z-1/2'

loop_
_atom_site_label
_atom_site_type_symbol
_atom_site_fract_x
_atom_site_fract_y
_atom_site_fract_z
_atom_site_U_iso_or_equiv
_atom_site_adp_type
_atom_site_occupancy
_atom_site_site_symmetry_order
_atom_site_calc_flag
_atom_site_refinement_flags_posn
_atom_site_refinement_flags_adp
_atom_site_refinement_flags_occupancy
_atom_site_disorder_assembly
_atom_site_disorder_group
F1 F 0.43278(9) 1.1105(4) 0.0765(3) 0.1344(10) Uani 1 1 d . U . . .
F2 F 0.48219(8) 0.9744(5) 0.2314(3) 0.1375(11) Uani 1 1 d . . . . .
F3 F 0.46301(9) 0.8190(4) 0.0441(3) 0.1347(11) Uani 1 1 d . . . . .
N1 N 0.35503(7) 0.5361(3) 0.2564(2) 0.0494(6) Uani 1 1 d . . . . .
C12 C 0.16696(9) 0.1658(4) 0.5397(2) 0.0427(6) Uani 1 1 d . . . . .
H12 H 0.175197 0.046494 0.592155 0.051 Uiso 1 1 calc R U . . .
C11 C 0.11883(9) 0.2132(4) 0.5100(3) 0.0455(6) Uani 1 1 d . . . . .
H11 H 0.094454 0.126359 0.542138 0.055 Uiso 1 1 calc R U . . .
C10 C 0.10417(8) 0.3954(4) 0.4295(2) 0.0390(5) Uani 1 1 d . . . . .
C1 C 0.05447(9) 0.4505(4) 0.3979(3) 0.0521(7) Uani 1 1 d . . . . .
H1 H 0.029437 0.366302 0.429194 0.062 Uiso 1 1 calc R U . . .
C2 C 0.04171(9) 0.6279(5) 0.3210(3) 0.0602(8) Uani 1 1 d . . . . .
H2 H 0.008304 0.661604 0.300757 0.072 Uiso 1 1 calc R U . . .
C3 C 0.07816(9) 0.7552(4) 0.2739(3) 0.0525(7) Uani 1 1 d . . . . .
H3 H 0.069057 0.874519 0.222570 0.063 Uiso 1 1 calc R U . . .
C4 C 0.12850(8) 0.7078(4) 0.3022(2) 0.0376(5) Uani 1 1 d . . . . .
C9 C 0.14222(8) 0.5264(3) 0.3814(2) 0.0328(5) Uani 1 1 d . . . . .
C8 C 0.19335(8) 0.4748(3) 0.4114(2) 0.0319(5) Uani 1 1 d . . . . .
C13 C 0.20623(8) 0.2937(3) 0.4929(2) 0.0361(5) Uani 1 1 d . . . . .
C14 C 0.25620(9) 0.2470(4) 0.5237(3) 0.0436(6) Uani 1 1 d . . . . .
H14 H 0.265047 0.133333 0.581398 0.052 Uiso 1 1 calc R U . . .
C15 C 0.29298(9) 0.3664(4) 0.4701(3) 0.0427(6) Uani 1 1 d . . . . .
H15 H 0.326166 0.328739 0.489798 0.051 Uiso 1 1 calc R U . . .
C5 C 0.16758(9) 0.8324(4) 0.2516(2) 0.0408(6) Uani 1 1 d . . . . .
H5 H 0.159185 0.952658 0.200530 0.049 Uiso 1 1 calc R U . . .
C6 C 0.21575(8) 0.7817(3) 0.2754(2) 0.0384(5) Uani 1 1 d . . . . .
H6 H 0.239713 0.864422 0.237034 0.046 Uiso 1 1 calc R U . . .
C7 C 0.23146(8) 0.6018(3) 0.3593(2) 0.0327(5) Uani 1 1 d . . . . .
C16 C 0.28173(8) 0.5419(3) 0.3872(2) 0.0356(5) Uani 1 1 d . . . . .
C17 C 0.32394(8) 0.6549(4) 0.3268(2) 0.0389(5) Uani 1 1 d . . . . .
C18 C 0.33112(9) 0.8651(4) 0.3438(3) 0.0517(7) Uani 1 1 d . . . . .
H18 H 0.309511 0.942222 0.395796 0.062 Uiso 1 1 calc R U . . .
C19 C 0.37019(10) 0.9606(4) 0.2839(3) 0.0571(7) Uani 1 1 d . . . . .
H19 H 0.375113 1.102589 0.293396 0.069 Uiso 1 1 calc R U . . .
C20 C 0.40198(9) 0.8406(4) 0.2092(3) 0.0501(7) Uani 1 1 d . . . . .
C21 C 0.39324(9) 0.6314(4) 0.2001(3) 0.0546(7) Uani 1 1 d . . . . .
H21 H 0.415243 0.550827 0.151935 0.066 Uiso 1 1 calc R U . . .
C22 C 0.44463(11) 0.9366(6) 0.1428(4) 0.0714(9) Uani 1 1 d . . . . .

loop_
_atom_site_aniso_label
_atom_site_aniso_U_11
_atom_site_aniso_U_22
_atom_site_aniso_U_33
_atom_site_aniso_U_23
_atom_site_aniso_U_13
_atom_site_aniso_U_12
F1 0.0962(15) 0.1234(18) 0.190(2) 0.0827(18) 0.0527(15) -0.0019(13)
F2 0.0677(14) 0.205(3) 0.138(2) 0.021(2) -0.0035(13) -0.0715(16)
F3 0.1223(19) 0.137(2) 0.157(2) -0.0257(19) 0.0922(18) -0.0468(16)
N1 0.0414(11) 0.0440(12) 0.0644(14) -0.0036(10) 0.0150(10) -0.0021(9)
C12 0.0607(15) 0.0310(12) 0.0381(13) 0.0055(10) 0.0144(11) -0.0015(11)
C11 0.0553(15) 0.0425(14) 0.0405(13) -0.0007(11) 0.0149(11) -0.0131(11)
C10 0.0438(13) 0.0436(13) 0.0307(12) -0.0050(10) 0.0084(10) -0.0062(10)
C1 0.0417(14) 0.0674(18) 0.0480(15) -0.0016(13) 0.0091(11) -0.0121(12)
C2 0.0390(14) 0.082(2) 0.0592(17) 0.0092(15) 0.0022(12) 0.0017(13)
C3 0.0466(14) 0.0602(16) 0.0503(15) 0.0093(13) 0.0011(12) 0.0092(12)
C4 0.0413(12) 0.0405(13) 0.0313(11) 0.0001(10) 0.0038(10) 0.0021(10)
C9 0.0388(12) 0.0354(12) 0.0248(11) -0.0021(9) 0.0061(9) -0.0015(9)
C8 0.0416(12) 0.0292(11) 0.0254(11) -0.0033(8) 0.0065(9) -0.0004(9)
C13 0.0490(13) 0.0301(12) 0.0304(11) -0.0007(9) 0.0101(10) 0.0013(10)
C14 0.0538(14) 0.0359(12) 0.0420(13) 0.0072(10) 0.0090(11) 0.0098(11)
C15 0.0407(12) 0.0408(13) 0.0471(14) -0.0009(11) 0.0054(10) 0.0076(10)
C5 0.0517(14) 0.0341(12) 0.0371(13) 0.0081(10) 0.0076(10) 0.0053(10)
C6 0.0450(13) 0.0332(12) 0.0382(12) 0.0049(10) 0.0097(10) -0.0033(10)
C7 0.0414(12) 0.0273(11) 0.0300(11) -0.0036(9) 0.0072(9) -0.0003(9)
C16 0.0397(12) 0.0327(12) 0.0351(12) -0.0041(9) 0.0063(9) 0.0004(9)
C17 0.0368(12) 0.0387(13) 0.0413(13) -0.0044(10) 0.0034(10) -0.0012(10)
C18 0.0493(14) 0.0430(15) 0.0643(17) -0.0105(12) 0.0146(12) -0.0063(11)
C19 0.0556(15) 0.0398(14) 0.0766(19) -0.0033(13) 0.0092(14) -0.0124(12)
C20 0.0390(13) 0.0543(16) 0.0572(16) 0.0051(13) 0.0044(12) -0.0073(11)
C21 0.0421(14) 0.0549(17) 0.0687(18) -0.0050(13) 0.0174(12) 0.0013(12)
C22 0.0506(17) 0.076(2) 0.088(2) 0.0123(19) 0.0128(17) -0.0136(16)

loop_
_atom_type_symbol
_atom_type_description
_atom_type_scat_dispersion_real
_atom_type_scat_dispersion_imag
_atom_type_scat_source
C C 0.0033 0.0016 'International Tables Vol C Tables 4.2.6.8 and 6.1.1.4'
H H 0.0000 0.0000 'International Tables Vol C Tables 4.2.6.8 and 6.1.1.4'
N N 0.0061 0.0033 'International Tables Vol C Tables 4.2.6.8 and 6.1.1.4'
F F 0.0171 0.0103 'International Tables Vol C Tables 4.2.6.8 and 6.1.1.4'

loop_
_geom_angle_atom_site_label_1
_geom_angle_atom_site_label_2
_geom_angle_atom_site_label_3
_geom_angle
_geom_angle_site_symmetry_1
_geom_angle_site_symmetry_3
_geom_angle_publ_flag
C21 N1 C17 117.0(2) . . ?
C11 C12 H12 119.0 . . ?
C11 C12 C13 121.9(2) . . ?
C13 C12 H12 119.0 . . ?
C12 C11 H11 119.4 . . ?
C12 C11 C10 121.2(2) . . ?
C10 C11 H11 119.4 . . ?
C1 C10 C11 122.7(2) . . ?
C1 C10 C9 118.8(2) . . ?
C9 C10 C11 118.4(2) . . ?
C10 C1 H1 119.4 . . ?
C2 C1 C10 121.2(2) . . ?
C2 C1 H1 119.4 . . ?
C1 C2 H2 119.8 . . ?
C3 C2 C1 120.4(2) . . ?
C3 C2 H2 119.8 . . ?
C2 C3 H3 119.5 . . ?
C2 C3 C4 120.9(2) . . ?
C4 C3 H3 119.5 . . ?
C3 C4 C9 119.3(2) . . ?
C3 C4 C5 122.8(2) . . ?
C9 C4 C5 117.9(2) . . ?
C4 C9 C10 119.3(2) . . ?
C4 C9 C8 120.31(19) . . ?
C8 C9 C10 120.4(2) . . ?
C9 C8 C13 119.29(19) . . ?
C9 C8 C7 120.56(19) . . ?
C13 C8 C7 120.14(19) . . ?
C8 C13 C12 118.7(2) . . ?
C14 C13 C12 122.5(2) . . ?
C14 C13 C8 118.8(2) . . ?
C13 C14 H14 119.5 . . ?
C15 C14 C13 121.0(2) . . ?
C15 C14 H14 119.5 . . ?
C14 C15 H15 119.2 . . ?
C14 C15 C16 121.7(2) . . ?
C16 C15 H15 119.2 . . ?
C4 C5 H5 118.9 . . ?
C6 C5 C4 122.3(2) . . ?
C6 C5 H5 118.9 . . ?
C5 C6 H6 119.2 . . ?
C5 C6 C7 121.7(2) . . ?
C7 C6 H6 119.2 . . ?
C8 C7 C6 117.26(19) . . ?
C16 C7 C8 118.91(19) . . ?
C16 C7 C6 123.78(19) . . ?
C15 C16 C7 119.3(2) . . ?
C15 C16 C17 117.85(19) . . ?
C7 C16 C17 122.8(2) . . ?
N1 C17 C16 115.1(2) . . ?
N1 C17 C18 122.1(2) . . ?
C18 C17 C16 122.7(2) . . ?
C17 C18 H18 120.0 . . ?
C19 C18 C17 120.0(2) . . ?
C19 C18 H18 120.0 . . ?
C18 C19 H19 120.8 . . ?
C18 C19 C20 118.4(2) . . ?
C20 C19 H19 120.8 . . ?
C19 C20 C22 120.4(3) . . ?
C21 C20 C19 118.2(2) . . ?
C21 C20 C22 121.4(3) . . ?
N1 C21 C20 124.2(2) . . ?
N1 C21 H21 117.9 . . ?
C20 C21 H21 117.9 . . ?
F1 C22 F3 104.8(3) . . ?
F1 C22 C20 112.8(3) . . ?
F2 C22 F1 107.0(3) . . ?
F2 C22 F3 103.9(3) . . ?
F2 C22 C20 114.2(3) . . ?
F3 C22 C20 113.3(3) . . ?

loop_
_geom_bond_atom_site_label_1
_geom_bond_atom_site_label_2
_geom_bond_distance
_geom_bond_site_symmetry_2
_geom_bond_publ_flag
F1 C22 1.310(4) . ?
F2 C22 1.278(4) . ?
F3 C22 1.318(4) . ?
N1 C17 1.343(3) . ?
N1 C21 1.339(3) . ?
C12 H12 0.9300 . ?
C12 C11 1.339(3) . ?
C12 C13 1.436(3) . ?
C11 H11 0.9300 . ?
C11 C10 1.435(3) . ?
C10 C1 1.393(3) . ?
C10 C9 1.427(3) . ?
C1 H1 0.9300 . ?
C1 C2 1.381(4) . ?
C2 H2 0.9300 . ?
C2 C3 1.377(4) . ?
C3 H3 0.9300 . ?
C3 C4 1.394(3) . ?
C4 C9 1.418(3) . ?
C4 C5 1.433(3) . ?
C9 C8 1.422(3) . ?
C8 C13 1.424(3) . ?
C8 C7 1.427(3) . ?
C13 C14 1.386(3) . ?
C14 H14 0.9300 . ?
C14 C15 1.379(3) . ?
C15 H15 0.9300 . ?
C15 C16 1.392(3) . ?
C5 H5 0.9300 . ?
C5 C6 1.339(3) . ?
C6 H6 0.9300 . ?
C6 C7 1.446(3) . ?
C7 C16 1.412(3) . ?
C16 C17 1.496(3) . ?
C17 C18 1.379(3) . ?
C18 H18 0.9300 . ?
C18 C19 1.374(3) . ?
C19 H19 0.9300 . ?
C19 C20 1.382(4) . ?
C20 C21 1.374(4) . ?
C20 C22 1.482(4) . ?
C21 H21 0.9300 . ?

loop_
_geom_torsion_atom_site_label_1
_geom_torsion_atom_site_label_2
_geom_torsion_atom_site_label_3
_geom_torsion_atom_site_label_4
_geom_torsion
_geom_torsion_site_symmetry_1
_geom_torsion_site_symmetry_2
_geom_torsion_site_symmetry_3
_geom_torsion_site_symmetry_4
_geom_torsion_publ_flag
N1 C17 C18 C19 2.1(4) . . . . ?
C12 C11 C10 C1 -179.4(2) . . . . ?
C12 C11 C10 C9 0.0(3) . . . . ?
C12 C13 C14 C15 176.2(2) . . . . ?
C11 C12 C13 C8 -0.7(3) . . . . ?
C11 C12 C13 C14 179.6(2) . . . . ?
C11 C10 C1 C2 179.6(2) . . . . ?
C11 C10 C9 C4 -179.73(19) . . . . ?
C11 C10 C9 C8 0.8(3) . . . . ?
C10 C1 C2 C3 -0.2(4) . . . . ?
C10 C9 C8 C13 -1.5(3) . . . . ?
C10 C9 C8 C7 177.92(19) . . . . ?
C1 C10 C9 C4 -0.4(3) . . . . ?
C1 C10 C9 C8 -179.8(2) . . . . ?
C1 C2 C3 C4 0.3(4) . . . . ?
C2 C3 C4 C9 -0.4(4) . . . . ?
C2 C3 C4 C5 178.1(2) . . . . ?
C3 C4 C9 C10 0.5(3) . . . . ?
C3 C4 C9 C8 179.9(2) . . . . ?
C3 C4 C5 C6 -177.8(2) . . . . ?
C4 C9 C8 C13 179.03(19) . . . . ?
C4 C9 C8 C7 -1.5(3) . . . . ?
C4 C5 C6 C7 -2.7(4) . . . . ?
C9 C10 C1 C2 0.2(4) . . . . ?
C9 C4 C5 C6 0.7(3) . . . . ?
C9 C8 C13 C12 1.4(3) . . . . ?
C9 C8 C13 C14 -178.85(19) . . . . ?
C9 C8 C7 C6 -0.3(3) . . . . ?
C9 C8 C7 C16 -177.93(19) . . . . ?
C8 C13 C14 C15 -3.5(3) . . . . ?
C8 C7 C16 C15 -2.9(3) . . . . ?
C8 C7 C16 C17 174.77(19) . . . . ?
C13 C12 C11 C10 0.0(4) . . . . ?
C13 C8 C7 C6 179.13(18) . . . . ?
C13 C8 C7 C16 1.5(3) . . . . ?
C13 C14 C15 C16 2.1(4) . . . . ?
C14 C15 C16 C7 1.2(3) . . . . ?
C14 C15 C16 C17 -176.6(2) . . . . ?
C15 C16 C17 N1 50.5(3) . . . . ?
C15 C16 C17 C18 -128.5(3) . . . . ?
C5 C4 C9 C10 -178.10(19) . . . . ?
C5 C4 C9 C8 1.4(3) . . . . ?
C5 C6 C7 C8 2.4(3) . . . . ?
C5 C6 C7 C16 179.9(2) . . . . ?
C6 C7 C16 C15 179.6(2) . . . . ?
C6 C7 C16 C17 -2.7(3) . . . . ?
C7 C8 C13 C12 -177.99(19) . . . . ?
C7 C8 C13 C14 1.7(3) . . . . ?
C7 C16 C17 N1 -127.3(2) . . . . ?
C7 C16 C17 C18 53.8(3) . . . . ?
C16 C17 C18 C19 -179.0(2) . . . . ?
C17 N1 C21 C20 -0.6(4) . . . . ?
C17 C18 C19 C20 -1.0(4) . . . . ?
C18 C19 C20 C21 -0.8(4) . . . . ?
C18 C19 C20 C22 -180.0(3) . . . . ?
C19 C20 C21 N1 1.7(4) . . . . ?
C19 C20 C22 F1 -43.4(4) . . . . ?
C19 C20 C22 F2 79.0(4) . . . . ?
C19 C20 C22 F3 -162.3(3) . . . . ?
C21 N1 C17 C16 179.8(2) . . . . ?
C21 N1 C17 C18 -1.3(4) . . . . ?
C21 C20 C22 F1 137.4(3) . . . . ?
C21 C20 C22 F2 -100.2(4) . . . . ?
C21 C20 C22 F3 18.5(4) . . . . ?
C22 C20 C21 N1 -179.2(3) . . . . ?
